data_4086057
loop_
_publ_author_name
'Williams, Thomas J.'
'Bray, Joshua T. W.'
'Lake, Benjamin R. M.'
'Willans, Charlotte E.'
'Rajabi, Nasir A.'
'Ariafard, Alireza'
'Manzini, Chiara'
'Bellina, Fabio'
'Whitwood, Adrian C.'
'Fairlamb, Ian J. S.'

_publ_section_title
;
 Mechanistic Elucidation of the Arylation of Non-SpectatorN-Heterocyclic
 Carbenes at Copper Using a Combined Experimental and Computational
 Approach
;
_journal_issue 14
_journal_name_full Organometallics
_journal_page_first 3497
_journal_paper_doi 10.1021/acs.organomet.5b00093
_journal_volume 34
_journal_year 2015
_chemical_formula_moiety 'C38 H28 Br4 N4 Pd2'
_chemical_formula_sum 'C38 H28 Br4 N4 Pd2'
_chemical_formula_weight 1073.08
_chemical_name_systematic
;
 ?
;
_space_group_crystal_system monoclinic
_space_group_IT_number 14
_space_group_name_Hall '-P 2yn'
_space_group_name_H-M_alt 'P 1 21/n 1'
_symmetry_space_group_name_Hall '-P 2yn'
_symmetry_space_group_name_H-M 'P 1 21/n 1'
_atom_sites_solution_hydrogens geom
_atom_sites_solution_primary iterative
_audit_creation_date 2014-05-28
_audit_creation_method
;
Olex2 1.2
(compiled 2014.03.20 svn.r2914 for OlexSys, GUI svn.r4816)
;
_cell_angle_alpha 90
_cell_angle_beta 99.080(3)
_cell_angle_gamma 90
_cell_formula_units_Z 4
_cell_length_a 18.5542(6)
_cell_length_b 9.5610(2)
_cell_length_c 20.4815(7)
_cell_measurement_reflns_used 7668
_cell_measurement_temperature 110.00(14)
_cell_measurement_theta_max 31.8230
_cell_measurement_theta_min 3.0000
_cell_volume 3587.82(19)
_computing_cell_refinement
;
CrysAlisPro, Agilent Technologies,
Version 1.171.37.31 (release 14-01-2014 CrysAlis171 .NET)
(compiled Jan 14 2014,18:38:05)
;
_computing_data_collection
;
CrysAlisPro, Agilent Technologies,
Version 1.171.37.31 (release 14-01-2014 CrysAlis171 .NET)
(compiled Jan 14 2014,18:38:05)
;
_computing_data_reduction
;
CrysAlisPro, Agilent Technologies,
Version 1.171.37.31 (release 14-01-2014 CrysAlis171 .NET)
(compiled Jan 14 2014,18:38:05)
;
_computing_molecular_graphics 'Olex2 (Dolomanov et al., 2009)'
_computing_publication_material 'Olex2 (Dolomanov et al., 2009)'
_computing_structure_refinement 'ShelXL (Sheldrick, 2008)'
_computing_structure_solution
;
Superflip (Palatinus & Chapuis, 2007;Palatinus & van der Lee, 2008;
Palatinus et al., 2012)
;
_diffrn_ambient_environment N~2~
_diffrn_ambient_temperature 110.00(14)
_diffrn_detector 'CCD plate'
_diffrn_detector_area_resol_mean 16.1450
_diffrn_detector_type Eos
_diffrn_measured_fraction_theta_full 0.998
_diffrn_measured_fraction_theta_max 0.925
_diffrn_measurement_device 'four-circle diffractometer'
_diffrn_measurement_device_type 'SuperNova, Single source at offset, Eos'
_diffrn_measurement_method '\w scans'
_diffrn_orient_matrix_UB_11 -0.0221147000
_diffrn_orient_matrix_UB_12 0.0578430000
_diffrn_orient_matrix_UB_13 -0.0120642000
_diffrn_orient_matrix_UB_21 -0.0208540000
_diffrn_orient_matrix_UB_22 -0.0439455000
_diffrn_orient_matrix_UB_23 -0.0237501000
_diffrn_orient_matrix_UB_31 -0.0239553000
_diffrn_orient_matrix_UB_32 -0.0151170000
_diffrn_orient_matrix_UB_33 0.0228256000
_diffrn_radiation_monochromator mirror
_diffrn_radiation_probe x-ray
_diffrn_radiation_type MoK\a
_diffrn_radiation_wavelength 0.7107
_diffrn_reflns_av_unetI/netI 0.0874
_diffrn_reflns_laue_measured_fraction_full 0.998
_diffrn_reflns_laue_measured_fraction_max 0.925
_diffrn_reflns_limit_h_max 26
_diffrn_reflns_limit_h_min -27
_diffrn_reflns_limit_k_max 13
_diffrn_reflns_limit_k_min -13
_diffrn_reflns_limit_l_max 30
_diffrn_reflns_limit_l_min -29
_diffrn_reflns_number 15998
_diffrn_reflns_point_group_measured_fraction_full 0.998
_diffrn_reflns_point_group_measured_fraction_max 0.925
_diffrn_reflns_theta_full 25.000
_diffrn_reflns_theta_max 32.175
_diffrn_reflns_theta_min 2.929
_diffrn_source 'SuperNova (Mo) X-ray Source'
_exptl_absorpt_coefficient_mu 5.491
_exptl_absorpt_correction_T_max 0.776
_exptl_absorpt_correction_T_min 0.465
_exptl_absorpt_correction_type analytical
_exptl_absorpt_process_details
;
CrysAlisPro, Agilent Technologies,
Version 1.171.37.31 (release 14-01-2014 CrysAlis171 .NET)
(compiled Jan 14 2014,18:38:05)
Analytical numeric absorption correction using a multifaceted crystal
            model based on expressions derived by R.C. Clark & J.S. Reid.
(Clark, R. C. & Reid, J. S. (1995). Acta Cryst. A51, 887-897)
Empirical absorption correction using spherical harmonics,
 implemented in SCALE3 ABSPACK scaling algorithm.
;
_exptl_crystal_colour orange
_exptl_crystal_colour_primary orange
_exptl_crystal_density_diffrn 1.987
_exptl_crystal_description block
_exptl_crystal_F_000 2064.000
_exptl_crystal_recrystallization_method CH2Cl2
_exptl_crystal_size_max 0.2308
_exptl_crystal_size_mid 0.1703
_exptl_crystal_size_min 0.0524
_refine_diff_density_max 1.150
_refine_diff_density_min -1.592
_refine_diff_density_rms 0.193
_refine_ls_extinction_method none
_refine_ls_goodness_of_fit_ref 0.996
_refine_ls_hydrogen_treatment constr
_refine_ls_matrix_type full
_refine_ls_number_parameters 434
_refine_ls_number_reflns 15998
_refine_ls_number_restraints 0
_refine_ls_restrained_S_all 0.996
_refine_ls_R_factor_all 0.0765
_refine_ls_R_factor_gt 0.0461
_refine_ls_shift/su_max 0.001
_refine_ls_shift/su_mean 0.000
_refine_ls_structure_factor_coef Fsqd
_refine_ls_weighting_details 'w=1/[\s^2^(Fo^2^)+(0.0569P)^2^] where P=(Fo^2^+2Fc^2^)/3'
_refine_ls_weighting_scheme calc
_refine_ls_wR_factor_gt 0.1049
_refine_ls_wR_factor_ref 0.1109
_reflns_Friedel_coverage 0.000
_reflns_number_gt 10983
_reflns_number_total 15998
_reflns_threshold_expression 'I > 2\s(I)'
_cod_data_source_file om5b00093_si_003.cif
_cod_data_source_block ijsf1427_twin1_hklf4
_cod_depositor_comments 'Adding full bibliography for 4086051--4086058.cif.'
_cod_original_cell_volume 3587.8(2)
_cod_database_code 4086057
_shelxl_version_number 2013-4
_chemical_oxdiff_formula 'C38 H28 Br4 N4 Pd2'
_chemical_oxdiff_usercomment 'Chiara's CHN-1-24'
_shelx_space_group_comment
;
The symmetry employed for this shelxl refinement is uniquely defined
by the following loop, which should always be used as a source of
symmetry information in preference to the above space-group names.
They are only intended as comments.
;
_diffrn_oxdiff_twin_integration_method simultaneous
_olex2_refinement_description
;
1. Fixed Uiso
 At 1.2 times of:
  All C(H) groups
2.a Aromatic/amide H refined with riding coordinates:
 C3(H3), C4(H4), C5(H5), C6(H6), C7(H7), C9(H9), C10(H10), C11(H11), C12(H12),
 C15(H15), C16(H16), C17(H17), C18(H18), C19(H19), C22(H22), C23(H23), C24(H24),
  C25(H25), C26(H26), C28(H28), C29(H29), C30(H30), C31(H31), C34(H34),
 C35(H35), C36(H36), C37(H37), C38(H38)
;
_olex2_exptl_crystal_mounting_method 'oil on loop'

loop_
_space_group_symop_operation_xyz
'x, y, z'
'-x+1/2, y+1/2, -z+1/2'
'-x, -y, -z'
'x-1/2, -y-1/2, z-1/2'

loop_
_atom_site_label
_atom_site_type_symbol
_atom_site_fract_x
_atom_site_fract_y
_atom_site_fract_z
_atom_site_U_iso_or_equiv
_atom_site_adp_type
_atom_site_occupancy
_atom_site_site_symmetry_order
_atom_site_calc_flag
_atom_site_refinement_flags_posn
Br1 Br 0.91952(3) 0.01430(6) 0.57708(3) 0.02007(13) Uani 1 1 d .
Br2 Br 0.84006(3) 0.31398(6) 0.62556(3) 0.01496(12) Uani 1 1 d .
Br3 Br 0.66714(4) 0.17838(6) 0.54063(3) 0.02350(14) Uani 1 1 d .
Br4 Br 1.07334(3) 0.08566(6) 0.70140(3) 0.02337(14) Uani 1 1 d .
C1 C 0.7615(3) -0.0682(6) 0.5121(3) 0.0153(12) Uani 1 1 d .
C2 C 0.7678(3) -0.2149(6) 0.6126(3) 0.0167(12) Uani 1 1 d .
C3 C 0.7368(4) -0.1279(6) 0.6537(3) 0.0221(14) Uani 1 1 d .
H3 H 0.7035 -0.0570 0.6359 0.027 Uiso 1 1 calc R
C4 C 0.7549(4) -0.1451(7) 0.7219(3) 0.0256(15) Uani 1 1 d .
H4 H 0.7354 -0.0831 0.7509 0.031 Uiso 1 1 calc R
C5 C 0.8020(3) -0.2538(6) 0.7481(3) 0.0208(13) Uani 1 1 d .
H5 H 0.8142 -0.2668 0.7945 0.025 Uiso 1 1 calc R
C6 C 0.8303(3) -0.3418(6) 0.7042(3) 0.0184(12) Uani 1 1 d .
H6 H 0.8615 -0.4167 0.7209 0.022 Uiso 1 1 calc R
C7 C 0.8137(3) -0.3218(6) 0.6376(3) 0.0162(12) Uani 1 1 d .
H7 H 0.8340 -0.3819 0.6084 0.019 Uiso 1 1 calc R
C8 C 0.7339(3) -0.2989(6) 0.4937(3) 0.0172(12) Uani 1 1 d .
C9 C 0.7168(3) -0.4368(6) 0.4959(3) 0.0170(12) Uani 1 1 d .
H9 H 0.7155 -0.4822 0.5370 0.020 Uiso 1 1 calc R
C10 C 0.7015(3) -0.5089(6) 0.4375(3) 0.0223(13) Uani 1 1 d .
H10 H 0.6908 -0.6060 0.4385 0.027 Uiso 1 1 calc R
C11 C 0.7012(4) -0.4442(6) 0.3774(3) 0.0274(16) Uani 1 1 d .
H11 H 0.6906 -0.4973 0.3379 0.033 Uiso 1 1 calc R
C12 C 0.7163(3) -0.3025(6) 0.3738(3) 0.0222(13) Uani 1 1 d .
H12 H 0.7160 -0.2565 0.3326 0.027 Uiso 1 1 calc R
C13 C 0.7318(3) -0.2318(6) 0.4333(3) 0.0152(12) Uani 1 1 d .
C14 C 0.7475(3) 0.0194(6) 0.3974(3) 0.0164(12) Uani 1 1 d .
C15 C 0.6853(3) 0.0368(7) 0.3527(3) 0.0231(14) Uani 1 1 d .
H15 H 0.6442 -0.0221 0.3538 0.028 Uiso 1 1 calc R
C16 C 0.6829(4) 0.1404(7) 0.3063(3) 0.0310(16) Uani 1 1 d .
H16 H 0.6397 0.1534 0.2752 0.037 Uiso 1 1 calc R
C17 C 0.7421(4) 0.2261(7) 0.3039(3) 0.0241(14) Uani 1 1 d .
H17 H 0.7393 0.2979 0.2715 0.029 Uiso 1 1 calc R
C18 C 0.8043(3) 0.2083(6) 0.3476(3) 0.0211(14) Uani 1 1 d .
H18 H 0.8449 0.2680 0.3459 0.025 Uiso 1 1 calc R
C19 C 0.8089(3) 0.1009(6) 0.3958(3) 0.0217(13) Uani 1 1 d .
H19 H 0.8526 0.0852 0.4259 0.026 Uiso 1 1 calc R
C20 C 0.9856(3) 0.3526(6) 0.7224(3) 0.0133(11) Uani 1 1 d .
C21 C 1.0283(3) 0.5232(6) 0.6435(3) 0.0155(12) Uani 1 1 d .
C22 C 1.0797(3) 0.4428(6) 0.6177(3) 0.0171(12) Uani 1 1 d .
H22 H 1.0995 0.3606 0.6397 0.021 Uiso 1 1 calc R
C23 C 1.1012(3) 0.4857(6) 0.5594(3) 0.0199(13) Uani 1 1 d .
H23 H 1.1354 0.4315 0.5405 0.024 Uiso 1 1 calc R
C24 C 1.0736(4) 0.6056(7) 0.5286(3) 0.0249(15) Uani 1 1 d .
H24 H 1.0893 0.6337 0.4887 0.030 Uiso 1 1 calc R
C25 C 1.0233(3) 0.6865(6) 0.5544(3) 0.0181(13) Uani 1 1 d .
H25 H 1.0046 0.7692 0.5322 0.022 Uiso 1 1 calc R
C26 C 1.0001(3) 0.6470(6) 0.6127(3) 0.0182(12) Uani 1 1 d .
H26 H 0.9660 0.7023 0.6314 0.022 Uiso 1 1 calc R
C27 C 1.0141(3) 0.5730(6) 0.7614(3) 0.0163(12) Uani 1 1 d .
C28 C 1.0326(3) 0.7113(6) 0.7700(3) 0.0206(13) Uani 1 1 d .
H28 H 1.0458 0.7656 0.7348 0.025 Uiso 1 1 calc R
C29 C 1.0314(4) 0.7693(7) 0.8325(3) 0.0271(15) Uani 1 1 d .
H29 H 1.0440 0.8648 0.8402 0.032 Uiso 1 1 calc R
C30 C 1.0116(4) 0.6877(7) 0.8842(3) 0.0270(15) Uani 1 1 d .
H30 H 1.0105 0.7296 0.9261 0.032 Uiso 1 1 calc R
C31 C 0.9936(3) 0.5473(7) 0.8751(3) 0.0241(14) Uani 1 1 d .
H31 H 0.9804 0.4920 0.9100 0.029 Uiso 1 1 calc R
C32 C 0.9956(3) 0.4914(6) 0.8130(3) 0.0180(12) Uani 1 1 d .
C33 C 0.9627(3) 0.2391(6) 0.8251(3) 0.0167(12) Uani 1 1 d .
C34 C 1.0103(4) 0.2062(7) 0.8816(3) 0.0238(14) Uani 1 1 d .
H34 H 1.0539 0.2585 0.8937 0.029 Uiso 1 1 calc R
C35 C 0.9940(4) 0.0955(7) 0.9211(3) 0.0262(15) Uani 1 1 d .
H35 H 1.0267 0.0713 0.9599 0.031 Uiso 1 1 calc R
C36 C 0.9303(4) 0.0214(6) 0.9037(3) 0.0244(14) Uani 1 1 d .
H36 H 0.9185 -0.0524 0.9312 0.029 Uiso 1 1 calc R
C37 C 0.8835(4) 0.0538(6) 0.8463(3) 0.0231(14) Uani 1 1 d .
H37 H 0.8403 0.0005 0.8337 0.028 Uiso 1 1 calc R
C38 C 0.8998(3) 0.1654(6) 0.8069(3) 0.0185(13) Uani 1 1 d .
H38 H 0.8673 0.1895 0.7678 0.022 Uiso 1 1 calc R
N1 N 0.7531(3) -0.1937(5) 0.5419(2) 0.0153(10) Uani 1 1 d .
N2 N 0.7487(3) -0.0890(5) 0.4467(2) 0.0157(10) Uani 1 1 d .
N3 N 1.0083(2) 0.4841(5) 0.7063(2) 0.0121(9) Uani 1 1 d .
N4 N 0.9793(3) 0.3582(5) 0.7871(2) 0.0142(10) Uani 1 1 d .
Pd1 Pd 0.79360(2) 0.10217(4) 0.55941(2) 0.01420(10) Uani 1 1 d .
Pd2 Pd 0.95943(2) 0.20113(4) 0.66082(2) 0.01276(9) Uani 1 1 d .

loop_
_atom_site_aniso_label
_atom_site_aniso_U_11
_atom_site_aniso_U_22
_atom_site_aniso_U_33
_atom_site_aniso_U_23
_atom_site_aniso_U_13
_atom_site_aniso_U_12
Br1 0.0198(3) 0.0150(3) 0.0250(3) -0.0052(2) 0.0024(2) 0.0034(3)
Br2 0.0183(3) 0.0102(3) 0.0164(3) -0.0026(2) 0.0028(2) 0.0017(2)
Br3 0.0204(3) 0.0185(3) 0.0323(3) 0.0013(3) 0.0063(3) 0.0035(3)
Br4 0.0219(3) 0.0162(3) 0.0300(3) -0.0015(3) -0.0023(3) 0.0051(3)
C1 0.015(3) 0.012(3) 0.019(3) 0.003(2) 0.005(2) 0.002(2)
C2 0.019(3) 0.015(3) 0.017(3) 0.000(2) 0.005(2) -0.003(3)
C3 0.027(4) 0.016(3) 0.024(3) 0.008(3) 0.007(3) -0.002(3)
C4 0.033(4) 0.028(3) 0.017(3) -0.006(3) 0.010(3) -0.001(3)
C5 0.032(4) 0.013(3) 0.018(3) -0.003(2) 0.009(3) -0.005(3)
C6 0.018(3) 0.011(3) 0.026(3) 0.000(2) 0.001(2) -0.003(2)
C7 0.017(3) 0.010(3) 0.022(3) -0.001(2) 0.007(2) 0.002(2)
C8 0.014(3) 0.021(3) 0.015(3) -0.005(2) -0.001(2) -0.002(3)
C9 0.015(3) 0.016(3) 0.022(3) -0.002(2) 0.009(2) -0.001(2)
C10 0.020(3) 0.015(3) 0.033(4) 0.001(3) 0.008(3) -0.004(3)
C11 0.035(4) 0.016(3) 0.027(3) -0.011(3) -0.009(3) 0.006(3)
C12 0.031(4) 0.020(3) 0.014(3) -0.004(3) -0.002(2) 0.005(3)
C13 0.016(3) 0.012(3) 0.019(3) -0.001(2) 0.007(2) 0.001(2)
C14 0.024(3) 0.013(3) 0.013(3) -0.002(2) 0.003(2) 0.003(3)
C15 0.015(3) 0.026(3) 0.026(3) 0.005(3) -0.001(2) -0.006(3)
C16 0.037(4) 0.026(4) 0.025(3) 0.002(3) -0.010(3) 0.001(3)
C17 0.036(4) 0.022(3) 0.017(3) 0.007(3) 0.013(3) 0.005(3)
C18 0.022(3) 0.022(3) 0.021(3) -0.003(3) 0.009(3) -0.005(3)
C19 0.020(3) 0.026(3) 0.020(3) -0.001(3) 0.003(2) 0.005(3)
C20 0.010(3) 0.016(3) 0.015(3) 0.002(2) 0.004(2) 0.002(2)
C21 0.016(3) 0.017(3) 0.014(3) 0.001(2) 0.005(2) -0.007(2)
C22 0.017(3) 0.009(3) 0.026(3) -0.001(2) 0.002(2) -0.004(2)
C23 0.019(3) 0.019(3) 0.024(3) -0.007(3) 0.011(3) -0.005(3)
C24 0.032(4) 0.026(3) 0.018(3) 0.003(3) 0.008(3) -0.007(3)
C25 0.023(3) 0.012(3) 0.020(3) 0.002(2) 0.004(2) -0.005(3)
C26 0.015(3) 0.017(3) 0.023(3) 0.001(2) 0.006(2) 0.001(3)
C27 0.016(3) 0.015(3) 0.017(3) -0.004(2) 0.001(2) -0.003(2)
C28 0.017(3) 0.017(3) 0.030(3) -0.003(3) 0.010(3) -0.001(3)
C29 0.032(4) 0.015(3) 0.034(4) -0.009(3) 0.006(3) -0.005(3)
C30 0.033(4) 0.021(3) 0.029(4) -0.005(3) 0.009(3) 0.004(3)
C31 0.027(4) 0.026(4) 0.021(3) 0.001(3) 0.009(3) 0.004(3)
C32 0.015(3) 0.018(3) 0.021(3) -0.002(2) 0.005(2) 0.005(3)
C33 0.022(3) 0.013(3) 0.016(3) -0.005(2) 0.007(2) 0.000(3)
C34 0.024(3) 0.024(3) 0.022(3) 0.003(3) -0.001(3) -0.005(3)
C35 0.031(4) 0.030(4) 0.017(3) 0.010(3) 0.001(3) 0.000(3)
C36 0.035(4) 0.021(3) 0.021(3) 0.000(3) 0.015(3) -0.001(3)
C37 0.027(4) 0.018(3) 0.025(3) -0.002(3) 0.007(3) -0.010(3)
C38 0.019(3) 0.020(3) 0.018(3) 0.001(2) 0.005(2) 0.004(3)
N1 0.016(2) 0.015(2) 0.015(2) -0.002(2) -0.0007(19) 0.001(2)
N2 0.022(3) 0.009(2) 0.016(2) 0.0022(19) 0.003(2) -0.002(2)
N3 0.014(2) 0.011(2) 0.012(2) -0.0006(19) 0.0045(18) 0.001(2)
N4 0.022(3) 0.012(2) 0.009(2) 0.0024(18) 0.0023(19) 0.000(2)
Pd1 0.0177(2) 0.0100(2) 0.0153(2) -0.00086(17) 0.00410(16) 0.00075(18)
Pd2 0.0161(2) 0.00877(19) 0.0137(2) -0.00059(17) 0.00330(16) 0.00023(18)

loop_
_atom_type_symbol
_atom_type_description
_atom_type_scat_dispersion_real
_atom_type_scat_dispersion_imag
_atom_type_scat_source
C C 0.0033 0.0016 'International Tables Vol C Tables 4.2.6.8 and 6.1.1.4'
H H 0.0000 0.0000 'International Tables Vol C Tables 4.2.6.8 and 6.1.1.4'
Br Br -0.2901 2.4595 'International Tables Vol C Tables 4.2.6.8 and 6.1.1.4'
N N 0.0061 0.0033 'International Tables Vol C Tables 4.2.6.8 and 6.1.1.4'
Pd Pd -0.9988 1.0072 'International Tables Vol C Tables 4.2.6.8 and 6.1.1.4'

loop_
_exptl_crystal_face_index_h
_exptl_crystal_face_index_k
_exptl_crystal_face_index_l
_exptl_crystal_face_perp_dist
_exptl_oxdiff_crystal_face_indexfrac_h
_exptl_oxdiff_crystal_face_indexfrac_k
_exptl_oxdiff_crystal_face_indexfrac_l
_exptl_oxdiff_crystal_face_x
_exptl_oxdiff_crystal_face_y
_exptl_oxdiff_crystal_face_z
-4 0 -5 0.0262 -4.0869 -0.0050 -5.0832 0.1514 0.2062 -0.0180
4 0 5 0.0262 4.0869 0.0050 5.0832 -0.1514 -0.2062 0.0180
-4 -1 5 0.1016 -4.2426 -0.9980 4.7702 -0.0215 0.0190 0.2256
4 0 -5 0.0712 4.2430 -0.0014 -4.7676 -0.0364 0.0248 -0.2104
2 -5 -1 0.0885 1.7501 -4.9974 -1.2431 -0.3128 0.2126 0.0052
-2 5 1 0.0885 -1.7501 4.9974 1.2431 0.3128 -0.2126 -0.0052
-4 2 5 0.0789 -4.2439 2.0003 4.7624 0.1521 -0.1125 0.1801
5 -2 0 0.0726 4.5817 -1.9973 -0.4223 -0.2118 0.0023 -0.0892
4 0 -2 0.0632 4.4964 0.0008 -1.5125 -0.0811 -0.0579 -0.1422
-5 -2 -1 0.0791 -4.6644 -2.0012 -0.6524 -0.0047 0.2007 0.1271
0 -1 -5 0.0639 -0.4218 -1.0032 -5.4226 0.0167 0.1817 -0.0985
1 1 5 0.0482 1.3379 1.0035 5.3371 -0.0359 -0.1988 0.0746
-4 -3 3 0.0974 -4.4106 -2.9984 2.6053 -0.1073 0.1619 0.2105
-2 3 6 0.0696 -2.3276 3.0012 5.6739 0.1566 -0.2181 0.1399
20 -4 13 0.0378 19.5073 -3.9810 13.4909 -0.8244 -0.5523 -0.0992
20 0 15 0.0248 19.5899 0.0175 14.5656 -0.6079 -0.7552 -0.1371

loop_
_geom_angle_atom_site_label_1
_geom_angle_atom_site_label_2
_geom_angle_atom_site_label_3
_geom_angle
Pd1 Br1 Pd2 91.63(2)
Pd2 Br2 Pd1 91.21(2)
N1 C1 Pd1 124.2(4)
N2 C1 N1 107.6(5)
N2 C1 Pd1 128.1(4)
C3 C2 C7 121.0(5)
C3 C2 N1 119.9(5)
C7 C2 N1 119.1(5)
C2 C3 H3 120.5
C2 C3 C4 119.0(6)
C4 C3 H3 120.5
C3 C4 H4 119.8
C3 C4 C5 120.4(6)
C5 C4 H4 119.8
C4 C5 H5 120.8
C6 C5 C4 118.3(6)
C6 C5 H5 120.8
C5 C6 H6 119.6
C7 C6 C5 120.8(6)
C7 C6 H6 119.6
C2 C7 H7 119.8
C6 C7 C2 120.4(5)
C6 C7 H7 119.8
C9 C8 C13 120.4(5)
C9 C8 N1 134.5(5)
C13 C8 N1 105.1(5)
C8 C9 H9 120.8
C8 C9 C10 118.4(6)
C10 C9 H9 120.8
C9 C10 H10 119.2
C9 C10 C11 121.7(6)
C11 C10 H10 119.2
C10 C11 H11 119.5
C10 C11 C12 121.0(6)
C12 C11 H11 119.5
C11 C12 H12 121.8
C13 C12 C11 116.4(6)
C13 C12 H12 121.8
C8 C13 N2 107.4(5)
C12 C13 C8 122.1(5)
C12 C13 N2 130.5(5)
C15 C14 C19 121.8(6)
C15 C14 N2 118.3(5)
C19 C14 N2 119.9(5)
C14 C15 H15 120.5
C14 C15 C16 119.0(6)
C16 C15 H15 120.5
C15 C16 H16 119.4
C15 C16 C17 121.1(6)
C17 C16 H16 119.4
C16 C17 H17 119.9
C18 C17 C16 120.2(6)
C18 C17 H17 119.9
C17 C18 H18 119.9
C17 C18 C19 120.1(6)
C19 C18 H18 119.9
C14 C19 C18 117.7(6)
C14 C19 H19 121.1
C18 C19 H19 121.1
N3 C20 Pd2 125.6(4)
N4 C20 N3 106.0(5)
N4 C20 Pd2 128.2(4)
C22 C21 C26 121.7(5)
C22 C21 N3 118.9(5)
C26 C21 N3 119.2(5)
C21 C22 H22 120.9
C23 C22 C21 118.2(6)
C23 C22 H22 120.9
C22 C23 H23 119.7
C24 C23 C22 120.7(6)
C24 C23 H23 119.7
C23 C24 H24 119.3
C23 C24 C25 121.3(6)
C25 C24 H24 119.3
C24 C25 H25 120.0
C24 C25 C26 119.9(6)
C26 C25 H25 120.0
C21 C26 H26 120.9
C25 C26 C21 118.2(5)
C25 C26 H26 120.9
C28 C27 C32 121.9(5)
C28 C27 N3 132.3(5)
C32 C27 N3 105.8(5)
C27 C28 H28 121.3
C27 C28 C29 117.3(6)
C29 C28 H28 121.3
C28 C29 H29 119.6
C28 C29 C30 120.8(6)
C30 C29 H29 119.6
C29 C30 H30 119.3
C31 C30 C29 121.3(6)
C31 C30 H30 119.3
C30 C31 H31 121.5
C32 C31 C30 117.0(6)
C32 C31 H31 121.5
C31 C32 C27 121.5(6)
C31 C32 N4 131.7(6)
N4 C32 C27 106.7(5)
C34 C33 N4 118.2(5)
C38 C33 C34 121.2(6)
C38 C33 N4 120.5(5)
C33 C34 H34 120.3
C33 C34 C35 119.5(6)
C35 C34 H34 120.3
C34 C35 H35 120.1
C36 C35 C34 119.8(6)
C36 C35 H35 120.1
C35 C36 H36 119.8
C35 C36 C37 120.3(6)
C37 C36 H36 119.8
C36 C37 H37 120.1
C36 C37 C38 119.8(6)
C38 C37 H37 120.1
C33 C38 C37 119.3(6)
C33 C38 H38 120.3
C37 C38 H38 120.3
C1 N1 C2 123.7(5)
C1 N1 C8 110.3(5)
C8 N1 C2 125.9(5)
C1 N2 C13 109.6(4)
C1 N2 C14 125.0(5)
C13 N2 C14 125.3(5)
C20 N3 C21 125.4(5)
C20 N3 C27 110.3(4)
C27 N3 C21 124.2(5)
C20 N4 C32 111.2(5)
C20 N4 C33 124.0(5)
C32 N4 C33 124.7(4)
Br1 Pd1 Br2 87.64(2)
Br3 Pd1 Br1 177.40(3)
Br3 Pd1 Br2 94.83(2)
C1 Pd1 Br1 89.77(17)
C1 Pd1 Br2 176.56(17)
C1 Pd1 Br3 87.73(17)
Br2 Pd2 Br1 87.52(2)
Br4 Pd2 Br1 93.31(2)
Br4 Pd2 Br2 176.41(3)
C20 Pd2 Br1 176.44(16)
C20 Pd2 Br2 89.14(16)
C20 Pd2 Br4 90.09(16)

loop_
_geom_bond_atom_site_label_1
_geom_bond_atom_site_label_2
_geom_bond_distance
Br1 Pd1 2.4552(7)
Br1 Pd2 2.5060(7)
Br2 Pd1 2.5123(7)
Br2 Pd2 2.4669(7)
Br3 Pd1 2.4290(8)
Br4 Pd2 2.4129(8)
C1 N1 1.366(7)
C1 N2 1.338(7)
C1 Pd1 1.941(6)
C2 C3 1.374(8)
C2 C7 1.377(8)
C2 N1 1.444(7)
C3 H3 0.9500
C3 C4 1.394(8)
C4 H4 0.9500
C4 C5 1.409(9)
C5 H5 0.9500
C5 C6 1.393(8)
C6 H6 0.9500
C6 C7 1.363(8)
C7 H7 0.9500
C8 C9 1.359(8)
C8 C13 1.388(8)
C8 N1 1.416(7)
C9 H9 0.9500
C9 C10 1.371(8)
C10 H10 0.9500
C10 C11 1.377(8)
C11 H11 0.9500
C11 C12 1.387(8)
C12 H12 0.9500
C12 C13 1.385(8)
C13 N2 1.417(7)
C14 C15 1.366(8)
C14 C19 1.385(8)
C14 N2 1.444(7)
C15 H15 0.9500
C15 C16 1.369(9)
C16 H16 0.9500
C16 C17 1.378(9)
C17 H17 0.9500
C17 C18 1.355(9)
C18 H18 0.9500
C18 C19 1.418(8)
C19 H19 0.9500
C20 N3 1.382(7)
C20 N4 1.351(7)
C20 Pd2 1.931(6)
C21 C22 1.392(8)
C21 C26 1.403(8)
C21 N3 1.443(7)
C22 H22 0.9500
C22 C23 1.379(8)
C23 H23 0.9500
C23 C24 1.369(8)
C24 H24 0.9500
C24 C25 1.379(8)
C25 H25 0.9500
C25 C26 1.385(8)
C26 H26 0.9500
C27 C28 1.371(8)
C27 C32 1.399(8)
C27 N3 1.404(7)
C28 H28 0.9500
C28 C29 1.398(8)
C29 H29 0.9500
C29 C30 1.410(9)
C30 H30 0.9500
C30 C31 1.389(9)
C31 H31 0.9500
C31 C32 1.386(8)
C32 N4 1.394(7)
C33 C34 1.378(8)
C33 C38 1.365(8)
C33 N4 1.438(7)
C34 H34 0.9500
C34 C35 1.394(8)
C35 H35 0.9500
C35 C36 1.375(9)
C36 H36 0.9500
C36 C37 1.382(9)
C37 H37 0.9500
C37 C38 1.400(8)
C38 H38 0.9500

loop_
_geom_torsion_atom_site_label_1
_geom_torsion_atom_site_label_2
_geom_torsion_atom_site_label_3
_geom_torsion_atom_site_label_4
_geom_torsion
C2 C3 C4 C5 -2.6(9)
C3 C2 C7 C6 -1.1(9)
C3 C2 N1 C1 51.8(8)
C3 C2 N1 C8 -133.4(6)
C3 C4 C5 C6 0.7(9)
C4 C5 C6 C7 1.0(9)
C5 C6 C7 C2 -0.8(9)
C7 C2 C3 C4 2.8(9)
C7 C2 N1 C1 -127.4(6)
C7 C2 N1 C8 47.4(8)
C8 C9 C10 C11 -1.7(9)
C8 C13 N2 C1 0.7(6)
C8 C13 N2 C14 -175.4(5)
C9 C8 C13 C12 -3.4(9)
C9 C8 C13 N2 177.3(5)
C9 C8 N1 C1 -177.0(6)
C9 C8 N1 C2 7.6(10)
C9 C10 C11 C12 -0.2(10)
C10 C11 C12 C13 0.4(10)
C11 C12 C13 C8 1.4(9)
C11 C12 C13 N2 -179.5(6)
C12 C13 N2 C1 -178.5(6)
C12 C13 N2 C14 5.3(10)
C13 C8 C9 C10 3.5(9)
C13 C8 N1 C1 0.7(6)
C13 C8 N1 C2 -174.7(5)
C14 C15 C16 C17 0.4(10)
C15 C14 C19 C18 2.8(9)
C15 C14 N2 C1 -121.8(6)
C15 C14 N2 C13 53.8(8)
C15 C16 C17 C18 0.5(10)
C16 C17 C18 C19 0.4(9)
C17 C18 C19 C14 -1.9(9)
C19 C14 C15 C16 -2.1(10)
C19 C14 N2 C1 59.4(8)
C19 C14 N2 C13 -125.0(6)
C21 C22 C23 C24 1.2(9)
C22 C21 C26 C25 1.6(9)
C22 C21 N3 C20 -52.0(8)
C22 C21 N3 C27 123.3(6)
C22 C23 C24 C25 -0.5(10)
C23 C24 C25 C26 0.3(10)
C24 C25 C26 C21 -0.8(9)
C26 C21 C22 C23 -1.8(9)
C26 C21 N3 C20 133.1(6)
C26 C21 N3 C27 -51.7(8)
C27 C28 C29 C30 -0.2(9)
C27 C32 N4 C20 -0.8(6)
C27 C32 N4 C33 175.1(5)
C28 C27 C32 C31 1.3(9)
C28 C27 C32 N4 179.4(5)
C28 C27 N3 C20 -178.4(6)
C28 C27 N3 C21 5.7(10)
C28 C29 C30 C31 0.8(10)
C29 C30 C31 C32 -0.3(10)
C30 C31 C32 C27 -0.7(9)
C30 C31 C32 N4 -178.2(6)
C31 C32 N4 C20 176.9(6)
C31 C32 N4 C33 -7.1(10)
C32 C27 C28 C29 -0.9(9)
C32 C27 N3 C20 1.1(6)
C32 C27 N3 C21 -174.8(5)
C33 C34 C35 C36 -0.8(10)
C34 C33 C38 C37 -0.3(9)
C34 C33 N4 C20 124.0(6)
C34 C33 N4 C32 -51.4(8)
C34 C35 C36 C37 1.7(10)
C35 C36 C37 C38 -2.0(10)
C36 C37 C38 C33 1.3(9)
C38 C33 C34 C35 0.0(9)
C38 C33 N4 C20 -59.0(8)
C38 C33 N4 C32 125.5(6)
N1 C1 N2 C13 -0.3(6)
N1 C1 N2 C14 175.9(5)
N1 C2 C3 C4 -176.4(5)
N1 C2 C7 C6 178.1(5)
N1 C8 C9 C10 -179.1(6)
N1 C8 C13 C12 178.5(5)
N1 C8 C13 N2 -0.8(6)
N2 C1 N1 C2 175.3(5)
N2 C1 N1 C8 -0.2(6)
N2 C14 C15 C16 179.1(5)
N2 C14 C19 C18 -178.4(5)
N3 C20 N4 C32 1.4(6)
N3 C20 N4 C33 -174.6(5)
N3 C21 C22 C23 -176.6(5)
N3 C21 C26 C25 176.4(5)
N3 C27 C28 C29 178.5(6)
N3 C27 C32 C31 -178.2(5)
N3 C27 C32 N4 -0.2(6)
N4 C20 N3 C21 174.3(5)
N4 C20 N3 C27 -1.5(6)
N4 C33 C34 C35 177.0(5)
N4 C33 C38 C37 -177.2(5)
Pd1 C1 N1 C2 -0.6(8)
Pd1 C1 N1 C8 -176.1(4)
Pd1 C1 N2 C13 175.4(4)
Pd1 C1 N2 C14 -8.5(8)
Pd2 C20 N3 C21 -11.5(8)
Pd2 C20 N3 C27 172.7(4)
Pd2 C20 N4 C32 -172.6(4)
Pd2 C20 N4 C33 11.4(8)

loop_
_diffrn_oxdiff_twin_id
_diffrn_oxdiff_twin_ratio
_diffrn_oxdiff_twin_reflns_isolated
_diffrn_oxdiff_twin_reflns_overlapped
1 0.6448 7007 22317
2 0.3552 6974 22317
